data_7027374
loop_
_publ_author_name
'Horng, Den-Nan'
'Lee, Kwang-Ming'

_publ_section_title
;
 Using pseudohalides (NCS&#x2212;, N3&#x2212;) as a probe for the active
 site of (\m-alkoxo)diiron(III) complexes and to reveal a novel
 asymmetrical structure
;
_journal_issue 13
_journal_name_full 'Journal of the Chemical Society, Dalton Transactions'
_journal_page_first 2205
_journal_paper_doi 10.1039/a901905g
_journal_year 1999
_chemical_formula_sum 'C37 H41 Cl3 Fe2 N12 O5 S2'
_chemical_formula_weight 1015.99
_chemical_name_systematic
;
 ?
;
_space_group_IT_number 14
_symmetry_cell_setting monoclinic
_symmetry_space_group_name_Hall '-P 2ybc'
_symmetry_space_group_name_H-M 'P 1 21/c 1'
_atom_sites_solution_hydrogens geom
_atom_sites_solution_primary direct
_atom_sites_solution_secondary difmap
_audit_creation_method SHELXL
_cell_angle_alpha 90.00
_cell_angle_beta 99.56(2)
_cell_angle_gamma 90.00
_cell_formula_units_Z 4
_cell_length_a 13.638(3)
_cell_length_b 22.508(3)
_cell_length_c 17.667(3)
_cell_measurement_reflns_used 25
_cell_measurement_temperature 293(2)
_cell_measurement_theta_max 12.37
_cell_measurement_theta_min 4.77
_cell_volume 5347.8(17)
_computing_cell_refinement 'Siemens XSCANS'
_computing_data_collection 'Siemens XSCANS'
_computing_data_reduction 'Siemens XSCANS'
_computing_molecular_graphics 'Siemens SHELXTL'
_computing_publication_material 'Siemens SHELXTL'
_computing_structure_refinement 'SHELXL-93 (Sheldrick, 1993)'
_computing_structure_solution 'SHELXS-86 (Sheldrick, 1990)'
_diffrn_ambient_temperature 293(2)
_diffrn_measurement_device 'Siemens P4'
_diffrn_measurement_method '\w scans'
_diffrn_radiation_monochromator graphite
_diffrn_radiation_source 'fine-focus sealed tube'
_diffrn_radiation_type MoK\a
_diffrn_radiation_wavelength 0.71073
_diffrn_reflns_av_R_equivalents 0.0566
_diffrn_reflns_av_sigmaI/netI 0.2552
_diffrn_reflns_limit_h_max 14
_diffrn_reflns_limit_h_min 0
_diffrn_reflns_limit_k_max 24
_diffrn_reflns_limit_k_min 0
_diffrn_reflns_limit_l_max 18
_diffrn_reflns_limit_l_min -18
_diffrn_reflns_number 7271
_diffrn_reflns_theta_max 22.50
_diffrn_reflns_theta_min 1.51
_diffrn_standards_decay_% 14.21
_diffrn_standards_interval_count 197
_diffrn_standards_number 3
_exptl_absorpt_coefficient_mu 0.817
_exptl_absorpt_correction_T_max 0.979
_exptl_absorpt_correction_T_min 0.520
_exptl_absorpt_correction_type empirical
_exptl_crystal_colour 'red wine'
_exptl_crystal_density_diffrn 1.262
_exptl_crystal_description block
_exptl_crystal_F_000 2088
_exptl_crystal_size_max 0.40
_exptl_crystal_size_mid 0.40
_exptl_crystal_size_min 0.30
_refine_diff_density_max 0.587
_refine_diff_density_min -0.482
_refine_diff_density_rms 0.104
_refine_ls_extinction_method none
_refine_ls_goodness_of_fit_all 0.785
_refine_ls_goodness_of_fit_obs 1.313
_refine_ls_hydrogen_treatment calculated
_refine_ls_matrix_type full
_refine_ls_number_parameters 576
_refine_ls_number_reflns 6930
_refine_ls_number_restraints 21
_refine_ls_restrained_S_all 0.835
_refine_ls_restrained_S_obs 1.314
_refine_ls_R_factor_all 0.2380
_refine_ls_R_factor_obs 0.0894
_refine_ls_shift/esd_max -0.031
_refine_ls_shift/esd_mean 0.002
_refine_ls_structure_factor_coef Fsqd
_refine_ls_weighting_details 'w=1/[\s^2^(Fo^2^)+(0.1636P)^2^+0.0000P] where P=(Fo^2^+2Fc^2^)/3'
_refine_ls_weighting_scheme calc
_refine_ls_wR_factor_all 0.3199
_refine_ls_wR_factor_obs 0.2420
_reflns_number_observed 1923
_reflns_number_total 6933
_reflns_observed_criterion >2sigma(I)
_cod_data_source_file 901905gsup1.cif
_cod_data_source_block complex3
_cod_depositor_comments
;
The following automatic conversions were performed:

'_refine_ls_weighting_scheme' value 'calc
w=1/[\s^2^(Fo^2^)+(0.1636P)^2^+0.0000P] where P=(Fo^2^+2Fc^2^)/3' was
changed to 'calc'. New tag '_refine_ls_weighting_details' was
created. The value of the new tag was set to
'w=1/[\s^2^(Fo^2^)+(0.1636P)^2^+0.0000P] where P=(Fo^2^+2Fc^2^)/3'.

Automatic conversion script
Id: cif_fix_values 3143 2015-03-26 13:38:13Z robertas 
;
_cod_original_cell_volume 5347.7(17)
_cod_original_sg_symbol_H-M P2(1)/c
_cod_database_code 7027374

loop_
_symmetry_equiv_pos_as_xyz
'x, y, z'
'-x, y+1/2, -z+1/2'
'-x, -y, -z'
'x, -y-1/2, z-1/2'

loop_
_atom_site_aniso_label
_atom_site_aniso_U_11
_atom_site_aniso_U_22
_atom_site_aniso_U_33
_atom_site_aniso_U_23
_atom_site_aniso_U_13
_atom_site_aniso_U_12
Fe1 0.0678(14) 0.076(2) 0.084(2) -0.0106(13) 0.0204(12) -0.0056(13)
Fe2 0.0596(13) 0.0676(15) 0.086(2) -0.0147(13) 0.0203(11) -0.0074(12)
O1 0.071(6) 0.060(6) 0.064(6) -0.020(5) 0.020(5) -0.004(5)
Cl1 0.126(4) 0.120(4) 0.118(4) 0.016(3) 0.031(3) 0.004(3)
Cl2 0.134(5) 0.139(5) 0.263(8) 0.033(5) 0.036(5) -0.019(4)
S1 0.187(6) 0.217(7) 0.132(5) -0.029(5) 0.043(5) -0.070(6)
S2 0.106(4) 0.162(5) 0.178(6) -0.026(4) 0.042(4) -0.064(4)
N1 0.070(9) 0.067(9) 0.078(9) -0.005(8) 0.012(7) 0.000(8)
N2 0.085(10) 0.091(12) 0.099(10) 0.005(9) 0.026(9) 0.045(10)
N3 0.086(10) 0.070(10) 0.082(9) -0.016(8) 0.025(8) -0.023(8)
N4 0.071(10) 0.124(14) 0.160(16) 0.002(12) 0.032(10) -0.044(10)
N5 0.057(8) 0.070(9) 0.085(10) 0.000(8) 0.016(8) -0.005(7)
N6 0.060(9) 0.104(11) 0.108(12) 0.012(10) 0.032(9) -0.015(8)
N7 0.066(8) 0.069(10) 0.073(10) -0.002(8) 0.007(8) -0.004(7)
N8 0.106(11) 0.081(11) 0.124(13) -0.009(12) 0.011(10) 0.021(9)
N9 0.081(9) 0.064(9) 0.102(11) -0.013(8) 0.028(8) -0.004(8)
N10 0.088(9) 0.065(9) 0.067(8) -0.010(7) 0.009(7) -0.002(8)
N11 0.067(9) 0.099(13) 0.060(11) -0.037(9) 0.001(8) 0.008(8)
N12 0.046(8) 0.080(10) 0.128(12) -0.029(9) 0.010(8) -0.003(7)
C1 0.121(15) 0.093(14) 0.084(12) 0.007(10) 0.026(11) 0.009(14)
C2 0.075(13) 0.080(14) 0.087(13) -0.003(11) 0.003(10) -0.004(11)
C3 0.070(12) 0.084(14) 0.074(11) -0.001(10) 0.019(9) 0.026(12)
C4 0.064(11) 0.077(13) 0.119(14) 0.005(11) 0.029(10) 0.012(10)
C5 0.096(15) 0.086(14) 0.144(17) 0.007(12) 0.046(13) 0.017(12)
C6 0.066(12) 0.118(18) 0.164(20) 0.026(15) 0.013(13) -0.027(13)
C7 0.094(16) 0.108(17) 0.134(17) 0.022(14) 0.045(13) 0.018(14)
C8 0.067(12) 0.066(12) 0.099(13) -0.001(10) 0.013(10) -0.002(10)
C9 0.142(17) 0.084(13) 0.104(14) 0.004(11) 0.032(13) -0.045(13)
C10 0.091(14) 0.134(19) 0.082(13) -0.010(13) 0.030(11) -0.002(15)
C11 0.080(12) 0.067(13) 0.103(14) 0.006(11) 0.045(11) -0.015(11)
C12 0.061(11) 0.106(16) 0.102(14) 0.031(12) 0.029(10) 0.015(11)
C13 0.078(12) 0.096(15) 0.111(14) 0.029(11) 0.013(12) 0.016(12)
C14 0.101(17) 0.132(21) 0.170(22) 0.023(18) 0.063(15) 0.018(17)
C15 0.056(12) 0.150(23) 0.210(25) 0.025(19) 0.035(14) -0.023(14)
C16 0.080(14) 0.123(19) 0.130(18) 0.017(14) 0.041(13) 0.007(15)
C17 0.110(14) 0.093(13) 0.113(16) 0.020(12) 0.061(12) 0.009(12)
C18 0.089(14) 0.080(12) 0.080(14) 0.017(11) 0.023(12) -0.003(11)
C19 0.061(11) 0.070(11) 0.072(12) -0.008(10) -0.005(10) -0.018(9)
C20 0.074(12) 0.081(12) 0.111(15) 0.005(11) -0.002(11) -0.028(10)
C21 0.166(20) 0.060(12) 0.108(15) -0.005(11) -0.025(16) 0.004(14)
C22 0.036(11) 0.115(18) 0.260(32) 0.070(22) -0.011(16) -0.048(11)
C23 0.142(24) 0.150(21) 0.099(17) 0.009(17) 0.022(17) -0.003(17)
C24 0.055(12) 0.085(13) 0.120(18) -0.003(12) -0.007(12) -0.028(10)
C25 0.111(13) 0.111(15) 0.061(11) 0.017(11) -0.017(10) -0.003(12)
C26 0.063(10) 0.077(15) 0.097(16) -0.010(13) -0.006(10) -0.002(10)
C27 0.051(10) 0.071(14) 0.092(15) -0.006(14) 0.012(10) -0.010(9)
C28 0.079(11) 0.069(14) 0.113(16) 0.001(11) 0.043(10) 0.011(10)
C29 0.078(12) 0.075(15) 0.166(21) -0.006(14) 0.055(13) 0.001(11)
C30 0.083(13) 0.050(12) 0.218(26) 0.009(17) 0.049(16) 0.020(10)
C31 0.084(13) 0.133(22) 0.139(19) -0.025(17) 0.023(13) -0.014(14)
C32 0.079(12) 0.054(13) 0.134(21) -0.025(15) 0.018(13) 0.007(10)
C33 0.118(14) 0.087(13) 0.071(12) -0.011(11) 0.009(10) -0.005(12)
C34 0.063(9) 0.060(11) 0.085(12) -0.009(10) 0.010(9) -0.007(8)
C35 0.075(10) 0.086(13) 0.064(10) -0.018(10) 0.011(8) 0.008(10)
C36 0.096(16) 0.051(12) 0.091(16) 0.002(11) 0.067(14) 0.002(10)
C37 0.037(10) 0.107(16) 0.134(15) -0.032(13) 0.022(10) 0.002(10)
O2 0.107(8) 0.106(8) 0.070(6) -0.008(6) 0.032(6) 0.016(7)

loop_
_atom_site_label
_atom_site_type_symbol
_atom_site_fract_x
_atom_site_fract_y
_atom_site_fract_z
_atom_site_U_iso_or_equiv
_atom_site_thermal_displace_type
_atom_site_occupancy
_atom_site_calc_flag
_atom_site_refinement_flags
Fe1 Fe 0.67060(15) 0.28305(10) 0.41546(12) 0.0753(7) Uani 1 d .
Fe2 Fe 0.77339(14) 0.14454(9) 0.51232(12) 0.0702(7) Uani 1 d .
O1 O 0.7124(6) 0.2287(4) 0.5050(5) 0.064(3) Uani 1 d .
Cl1 Cl 0.6234(4) 0.3629(2) 0.3285(3) 0.120(2) Uani 1 d D
Cl2 Cl 0.7965(4) 0.1176(3) 0.3957(4) 0.178(3) Uani 1 d .
S1 S 0.5395(5) 0.1763(3) 0.2033(4) 0.177(3) Uani 1 d .
S2 S 1.0486(4) 0.2696(3) 0.5757(3) 0.146(2) Uani 1 d D
N1 N 0.5353(9) 0.2945(6) 0.4518(7) 0.072(3) Uani 1 d .
N2 N 0.4343(11) 0.3483(7) 0.5116(7) 0.090(4) Uani 1 d D
H2A H 0.4144(11) 0.3767(7) 0.5378(7) 0.109 Uiso 1 calc R
N3 N 0.8174(9) 0.3058(6) 0.4092(8) 0.078(4) Uani 1 d .
N4 N 0.9352(11) 0.3749(8) 0.4273(10) 0.117(5) Uani 1 d D
H4A H 0.9669(11) 0.4068(8) 0.4429(10) 0.141 Uiso 1 calc R
N5 N 0.6265(8) 0.1084(5) 0.5023(8) 0.070(3) Uani 1 d .
N6 N 0.4921(11) 0.0944(6) 0.5532(9) 0.088(4) Uani 1 d D
H6A H 0.4529(11) 0.0944(6) 0.5866(9) 0.106 Uiso 1 calc R
N7 N 0.8281(8) 0.0665(6) 0.5706(8) 0.070(3) Uani 1 d .
N8 N 0.8797(10) 0.0169(8) 0.6806(9) 0.104(5) Uani 1 d D
H8A H 0.8934(10) 0.0093(8) 0.7289(9) 0.125 Uiso 1 calc R
N9 N 0.7055(9) 0.3525(6) 0.5082(8) 0.081(4) Uani 1 d .
N10 N 0.7430(9) 0.1569(6) 0.6330(6) 0.074(3) Uani 1 d .
N11 N 0.6391(12) 0.2235(8) 0.3374(8) 0.077(5) Uani 1 d .
N12 N 0.9085(9) 0.1844(6) 0.5453(8) 0.085(4) Uani 1 d .
C1 C 0.6093(13) 0.3833(7) 0.5139(9) 0.098(5) Uani 1 d D
H1A H 0.6110(13) 0.3980(7) 0.5656(9) 0.118 Uiso 1 calc R
H1B H 0.6004(13) 0.4169(7) 0.4790(9) 0.118 Uiso 1 calc R
C2 C 0.5256(13) 0.3414(9) 0.4941(10) 0.082(5) Uani 1 d .
C3 C 0.4411(13) 0.2677(8) 0.4428(8) 0.075(5) Uani 1 d D
C4 C 0.4091(12) 0.2168(8) 0.4049(9) 0.085(5) Uani 1 d D
H4B H 0.4515(12) 0.1940(8) 0.3805(9) 0.102 Uiso 1 calc R
C5 C 0.3095(14) 0.2000(8) 0.4042(10) 0.106(6) Uani 1 d D
H5A H 0.2847(14) 0.1653(8) 0.3796(10) 0.127 Uiso 1 calc R
C6 C 0.2492(14) 0.2356(11) 0.4402(13) 0.117(7) Uani 1 d D
H6B H 0.1828(14) 0.2249(11) 0.4373(13) 0.140 Uiso 1 calc R
C7 C 0.2817(15) 0.2859(10) 0.4802(11) 0.109(6) Uani 1 d D
H7A H 0.2406(15) 0.3083(10) 0.5061(11) 0.131 Uiso 1 calc R
C8 C 0.3791(13) 0.3010(8) 0.4793(10) 0.077(5) Uani 1 d D
C9 C 0.7863(14) 0.3908(7) 0.4886(10) 0.109(6) Uani 1 d D
H9A H 0.7581(14) 0.4246(7) 0.4587(10) 0.130 Uiso 1 calc R
H9B H 0.8269(14) 0.4055(7) 0.5353(10) 0.130 Uiso 1 calc R
C10 C 0.8475(14) 0.3560(11) 0.4445(10) 0.100(6) Uani 1 d D
C11 C 0.8912(13) 0.2912(8) 0.3683(10) 0.080(5) Uani 1 d D
C12 C 0.8974(12) 0.2450(9) 0.3227(10) 0.088(5) Uani 1 d D
H12B H 0.8482(12) 0.2160(9) 0.3157(10) 0.106 Uiso 1 calc R
C13 C 0.9782(14) 0.2411(8) 0.2862(9) 0.095(5) Uani 1 d D
H13A H 0.9838(14) 0.2082(8) 0.2553(9) 0.114 Uiso 1 calc R
C14 C 1.0496(17) 0.2826(12) 0.2931(13) 0.130(8) Uani 1 d D
H14A H 1.1026(17) 0.2786(12) 0.2665(13) 0.156 Uiso 1 calc R
C15 C 1.0447(13) 0.3306(11) 0.3391(14) 0.137(8) Uani 1 d D
H15A H 1.0919(13) 0.3608(11) 0.3441(14) 0.165 Uiso 1 calc R
C16 C 0.9632(14) 0.3315(11) 0.3786(12) 0.108(6) Uani 1 d D
C17 C 0.6360(13) 0.1383(8) 0.6378(10) 0.101(6) Uani 1 d D
H17A H 0.6368(13) 0.1084(8) 0.6774(10) 0.121 Uiso 1 calc R
H17B H 0.5995(13) 0.1724(8) 0.6519(10) 0.121 Uiso 1 calc R
C18 C 0.5852(14) 0.1142(7) 0.5633(11) 0.082(5) Uani 1 d D
C19 C 0.5562(12) 0.0832(6) 0.4487(10) 0.070(4) Uani 1 d D
C20 C 0.5573(11) 0.0677(6) 0.3759(11) 0.091(5) Uani 1 d D
H20A H 0.6131(11) 0.0732(6) 0.3527(11) 0.109 Uiso 1 calc R
C21 C 0.4639(18) 0.0409(7) 0.3338(10) 0.117(7) Uani 1 d D
H21A H 0.4580(18) 0.0282(7) 0.2832(10) 0.140 Uiso 1 calc R
C22 C 0.3825(12) 0.0361(9) 0.3776(19) 0.141(11) Uani 1 d D
H22A H 0.3223(12) 0.0212(9) 0.3523(19) 0.169 Uiso 1 calc R
C23 C 0.3874(20) 0.0504(11) 0.4466(13) 0.130(10) Uani 1 d D
H23A H 0.3342(20) 0.0441(11) 0.4725(13) 0.156 Uiso 1 calc R
C24 C 0.4714(13) 0.0749(8) 0.4816(14) 0.089(6) Uani 1 d D
C25 C 0.8220(12) 0.1247(8) 0.6879(9) 0.098(5) Uani 1 d D
H25A H 0.7986(12) 0.1156(8) 0.7356(9) 0.117 Uiso 1 calc R
H25B H 0.8820(12) 0.1483(8) 0.6993(9) 0.117 Uiso 1 calc R
C26 C 0.8412(11) 0.0666(9) 0.6444(12) 0.081(5) Uani 1 d D
C27 C 0.8619(10) 0.0093(9) 0.5538(13) 0.071(4) Uani 1 d D
C28 C 0.8668(10) -0.0163(8) 0.4871(12) 0.084(5) Uani 1 d D
H28A H 0.8470(10) 0.0039(8) 0.4413(12) 0.101 Uiso 1 calc R
C29 C 0.9019(12) -0.0738(9) 0.4872(13) 0.102(6) Uani 1 d D
H29A H 0.9059(12) -0.0932(9) 0.4413(13) 0.123 Uiso 1 calc R
C30 C 0.9314(12) -0.1022(8) 0.5574(18) 0.114(7) Uani 1 d D
H30A H 0.9554(12) -0.1409(8) 0.5578(18) 0.137 Uiso 1 calc R
C31 C 0.9258(13) -0.0741(12) 0.6275(13) 0.118(7) Uani 1 d D
H31A H 0.9446(13) -0.0927(12) 0.6746(13) 0.142 Uiso 1 calc R
C32 C 0.8904(13) -0.0170(9) 0.6211(16) 0.089(6) Uani 1 d D
C33 C 0.7485(12) 0.3157(7) 0.5756(9) 0.093(5) Uani 1 d .
H33A H 0.7391(12) 0.3362(7) 0.6222(9) 0.111 Uiso 1 calc R
H33B H 0.8194(12) 0.3116(7) 0.5764(9) 0.111 Uiso 1 calc R
C34 C 0.7022(11) 0.2541(7) 0.5753(9) 0.069(4) Uani 1 d .
H34A H 0.6314(11) 0.2581(7) 0.5783(9) 0.083 Uiso 1 calc R
C35 C 0.7544(10) 0.2207(7) 0.6463(8) 0.075(4) Uani 1 d .
H35A H 0.8245(10) 0.2310(7) 0.6561(8) 0.090 Uiso 1 calc R
H35B H 0.7255(10) 0.2319(7) 0.6908(8) 0.090 Uiso 1 calc R
C36 C 0.6114(15) 0.2070(8) 0.2948(11) 0.073(6) Uani 1 d .
C37 C 0.9645(11) 0.2167(8) 0.5570(11) 0.092(6) Uani 1 d .
Cl3A Cl 1.0000 0.5000 0.5000 0.212(8) Uiso 0.60 d SPD
Cl3B Cl 0.9376(23) 0.5166(13) 0.5275(16) 0.190(11) Uiso 0.25 d PD
Cl3C Cl 0.7391(36) 0.5317(22) 0.5886(26) 0.199(19) Uiso 0.15 d P
O2 O 0.8154(7) 0.0805(5) 0.2624(5) 0.093(3) Uani 1 d U
O3A O 0.3891(23) 0.4651(12) 0.6024(16) 0.069(9) Uiso 0.40 d PD
O3B O 0.4345(22) 0.4760(13) 0.5808(17) 0.057(9) Uiso 0.30 d PD
O3C O 0.3609(27) 0.4611(16) 0.5691(22) 0.078(13) Uiso 0.30 d PD
O3D O 0.5772(38) 0.5407(23) 0.6595(27) 0.104(17) Uiso 0.20 d P
O4A O 0.3696(25) 0.1046(15) 0.6652(18) 0.113(12) Uiso 0.40 d PD
O4B O 0.3109(40) 0.1605(27) 0.6612(33) 0.101(18) Uiso 0.20 d P
O4C O 0.3371(52) 0.1877(34) 0.7034(43) 0.099(24) Uiso 0.15 d P
O4D O 0.4116(27) 0.1178(17) 0.6902(21) 0.064(12) Uiso 0.25 d PD
O5A O 1.0125(47) 0.0020(26) 0.8298(32) 0.118(19) Uiso 0.20 d PD
O5B O 0.9260(38) -0.0128(20) 0.8275(22) 0.106(14) Uiso 0.25 d PD
O5C O 0.7726(46) -0.1122(29) 0.8141(36) 0.092(20) Uiso 0.15 d P
O5D O 0.7335(35) 0.0291(20) 0.8169(27) 0.051(14) Uiso 0.15 d PD
O5E O 0.8357(35) -0.0197(19) 0.8303(23) 0.107(14) Uiso 0.25 d PD

loop_
_atom_type_symbol
_atom_type_description
_atom_type_scat_dispersion_real
_atom_type_scat_dispersion_imag
_atom_type_scat_source
C C 0.0033 0.0016 'International Tables Vol C Tables 4.2.6.8 and 6.1.1.4'
H H 0.0000 0.0000 'International Tables Vol C Tables 4.2.6.8 and 6.1.1.4'
N N 0.0061 0.0033 'International Tables Vol C Tables 4.2.6.8 and 6.1.1.4'
O O 0.0106 0.0060 'International Tables Vol C Tables 4.2.6.8 and 6.1.1.4'
S S 0.1246 0.1234 'International Tables Vol C Tables 4.2.6.8 and 6.1.1.4'
Cl Cl 0.1484 0.1585 'International Tables Vol C Tables 4.2.6.8 and 6.1.1.4'
Fe Fe 0.3463 0.8444 'International Tables Vol C Tables 4.2.6.8 and 6.1.1.4'

loop_
_geom_angle_atom_site_label_1
_geom_angle_atom_site_label_2
_geom_angle_atom_site_label_3
_geom_angle
N11 Fe1 O1 98.1(6)
N11 Fe1 N1 101.8(6)
O1 Fe1 N1 89.0(4)
N11 Fe1 N3 103.6(6)
O1 Fe1 N3 92.4(4)
N1 Fe1 N3 154.1(6)
N11 Fe1 N9 179.0(6)
O1 Fe1 N9 81.5(4)
N1 Fe1 N9 77.3(5)
N3 Fe1 N9 77.3(5)
N11 Fe1 Cl1 93.4(5)
O1 Fe1 Cl1 168.4(3)
N1 Fe1 Cl1 87.0(3)
N3 Fe1 Cl1 86.6(4)
N9 Fe1 Cl1 87.0(4)
N12 Fe2 O1 87.2(4)
N12 Fe2 N7 89.8(5)
O1 Fe2 N7 154.3(5)
N12 Fe2 N5 167.5(6)
O1 Fe2 N5 89.0(4)
N7 Fe2 N5 88.5(4)
N12 Fe2 Cl2 97.1(4)
O1 Fe2 Cl2 108.1(3)
N7 Fe2 Cl2 97.6(5)
N5 Fe2 Cl2 95.4(4)
N12 Fe2 N10 88.6(5)
O1 Fe2 N10 79.1(4)
N7 Fe2 N10 75.4(5)
N5 Fe2 N10 79.0(5)
Cl2 Fe2 N10 170.9(4)
C34 O1 Fe1 113.3(8)
C34 O1 Fe2 114.7(8)
Fe1 O1 Fe2 131.9(4)
C2 N1 C3 103.4(14)
C2 N1 Fe1 117.1(12)
C3 N1 Fe1 139.3(12)
C2 N2 C8 106.3(14)
C10 N3 C11 104.8(14)
C10 N3 Fe1 114.2(13)
C11 N3 Fe1 139.7(12)
C10 N4 C16 105.2(16)
C18 N5 C19 105.5(14)
C18 N5 Fe2 114.8(12)
C19 N5 Fe2 139.5(12)
C24 N6 C18 106.7(15)
C26 N7 C27 102.6(15)
C26 N7 Fe2 118.1(14)
C27 N7 Fe2 139.2(14)
C32 N8 C26 100.8(17)
C9 N9 C33 107.5(12)
C9 N9 C1 116.0(14)
C33 N9 C1 115.8(12)
C9 N9 Fe1 108.0(9)
C33 N9 Fe1 101.7(9)
C1 N9 Fe1 106.7(9)
C35 N10 C25 108.9(12)
C35 N10 C17 109.7(12)
C25 N10 C17 114.7(12)
C35 N10 Fe2 104.0(8)
C25 N10 Fe2 108.9(9)
C17 N10 Fe2 110.1(9)
C36 N11 Fe1 159.3(27)
C37 N12 Fe2 162.0(16)
C2 C1 N9 109.8(14)
N1 C2 N2 114.2(16)
N1 C2 C1 120.0(17)
N2 C2 C1 125.6(19)
C4 C3 C8 121.3(18)
C4 C3 N1 129.0(15)
C8 C3 N1 109.7(16)
C3 C4 C5 117.4(16)
C6 C5 C4 119.3(18)
C7 C6 C5 123.5(18)
C6 C7 C8 115.5(18)
C3 C8 N2 106.3(16)
C3 C8 C7 122.9(18)
N2 C8 C7 130.8(19)
C10 C9 N9 109.0(15)
N3 C10 N4 112.3(17)
N3 C10 C9 123.4(18)
N4 C10 C9 123.9(22)
C12 C11 C16 119.9(20)
C12 C11 N3 129.3(18)
C16 C11 N3 110.7(18)
C11 C12 C13 118.3(18)
C14 C13 C12 122.8(20)
C13 C14 C15 120.1(21)
C14 C15 C16 115.4(21)
C11 C16 N4 106.9(17)
C11 C16 C15 123.3(23)
N4 C16 C15 129.4(23)
C18 C17 N10 111.1(13)
N5 C18 N6 112.9(16)
N5 C18 C17 124.6(17)
N6 C18 C17 122.5(18)
C20 C19 N5 131.5(16)
C20 C19 C24 120.6(17)
N5 C19 C24 107.8(16)
C19 C20 C21 116.2(16)
C22 C21 C20 115.4(17)
C23 C22 C21 125.1(22)
C22 C23 C24 117.5(26)
N6 C24 C23 127.8(22)
N6 C24 C19 107.1(16)
C23 C24 C19 125.1(22)
N10 C25 C26 104.2(13)
N7 C26 N8 117.1(17)
N7 C26 C25 119.7(18)
N8 C26 C25 123.0(18)
C28 C27 C32 123.5(20)
C28 C27 N7 130.5(21)
C32 C27 N7 106.0(18)
C27 C28 C29 118.5(18)
C28 C29 C30 118.7(19)
C29 C30 C31 121.8(19)
C32 C31 C30 114.9(21)
N8 C32 C27 113.5(20)
N8 C32 C31 123.9(26)
C27 C32 C31 122.6(23)
N9 C33 C34 113.3(13)
O1 C34 C33 105.9(12)
O1 C34 C35 115.2(12)
C33 C34 C35 108.0(13)
N10 C35 C34 109.2(12)
N11 C36 S1 173.8(27)
N12 C37 S2 177.5(16)

loop_
_geom_bond_atom_site_label_1
_geom_bond_atom_site_label_2
_geom_bond_distance
Fe1 N11 1.920(13)
Fe1 O1 2.005(9)
Fe1 N1 2.068(12)
Fe1 N3 2.087(13)
Fe1 N9 2.257(12)
Fe1 Cl1 2.382(5)
Fe2 N12 2.045(13)
Fe2 O1 2.065(9)
Fe2 N7 2.109(12)
Fe2 N5 2.142(11)
Fe2 Cl2 2.220(8)
Fe2 N10 2.257(11)
O1 C34 1.396(15)
S1 C36 1.88(2)
S2 C37 1.65(2)
N1 C2 1.31(2)
N1 C3 1.40(2)
N2 C2 1.34(2)
N2 C8 1.37(2)
N3 C10 1.32(2)
N3 C11 1.37(2)
N4 C10 1.35(2)
N4 C16 1.40(2)
N5 C18 1.30(2)
N5 C19 1.35(2)
N6 C24 1.32(2)
N6 C18 1.33(2)
N7 C26 1.29(2)
N7 C27 1.41(2)
N8 C32 1.33(2)
N8 C26 1.35(2)
N9 C9 1.48(2)
N9 C33 1.49(2)
N9 C1 1.50(2)
N10 C35 1.46(2)
N10 C25 1.51(2)
N10 C17 1.53(2)
N11 C36 0.87(2)
N12 C37 1.05(2)
C1 C2 1.48(2)
C3 C4 1.36(2)
C3 C8 1.37(2)
C4 C5 1.41(2)
C5 C6 1.38(2)
C6 C7 1.37(2)
C7 C8 1.37(2)
C9 C10 1.46(2)
C11 C12 1.33(2)
C11 C16 1.33(2)
C12 C13 1.37(2)
C13 C14 1.34(2)
C14 C15 1.36(3)
C15 C16 1.41(2)
C17 C18 1.48(2)
C19 C20 1.34(2)
C19 C24 1.39(2)
C20 C21 1.49(2)
C21 C22 1.46(3)
C22 C23 1.25(3)
C23 C24 1.33(2)
C25 C26 1.56(2)
C27 C28 1.32(2)
C27 C32 1.33(2)
C28 C29 1.38(2)
C29 C30 1.39(2)
C30 C31 1.40(2)
C31 C32 1.37(2)
C33 C34 1.52(2)
C34 C35 1.53(2)
